data_2104351
loop_
_publ_author_name
'Knowles, Kevin M.'
'Vickers, Mary E.'
'Sil, Anjan'
'Han, Yung-Hoe'
'Jaffrenou, P\'erine'

_publ_section_title
;
 X-ray powder diffraction and electron diffraction studies of the
 thortveitite-related <i>L</i> phase, (Zn,Mn)~2~V~2~O~7~
;
_journal_coeditor_code WH5004
_journal_issue 2
_journal_name_full 'Acta Crystallographica Section B'
_journal_page_first 160
_journal_page_last 166
_journal_paper_doi 10.1107/S0108768108042444
_journal_volume 65
_journal_year 2009
_chemical_formula_sum 'Mn0.6 O7 V2 Zn1.4'
_chemical_formula_weight 338.37
_space_group_IT_number 12
_symmetry_cell_setting monoclinic
_symmetry_space_group_name_Hall '-C 2y'
_symmetry_space_group_name_H-M 'C 1 2/m 1'
_cell_angle_alpha 90
_cell_angle_beta 98.4667(9)
_cell_angle_gamma 90
_cell_formula_units_Z 6
_cell_length_a 10.37908(11)
_cell_length_b 8.55572(9)
_cell_length_c 9.35394(10)
_cell_measurement_reflns_used 959
_cell_measurement_temperature 298
_cell_measurement_theta_max 78.997
_cell_measurement_theta_min 4.0
_cell_volume 821.582(15)
_diffrn_measurement_device_type 'Bruker D8'
_diffrn_radiation_type 'Cu K\a'
_diffrn_radiation_wavelength 1.5418
_exptl_crystal_density_diffrn 4.10
_refine_ls_goodness_of_fit_all 1.15
_refine_ls_number_parameters 53
_refine_ls_R_factor_all 0.032
_refine_ls_shift/su_max 0.001
_cod_data_source_file wh5004.cif
_cod_data_source_block L-Phase
_cod_depositor_comments
;
The following automatic conversions were performed:
'_geom_bond_publ_flag' value 'N' changed to 'n' according to
'/home/saulius/struct/CIF-dictionaries/cif_core.dic' dictionary named
'cif_core.dic' version 2.4.1 from 2010-06-29 (24
times).

'_geom_angle_publ_flag' value 'N' changed to 'n' according to
'/home/saulius/struct/CIF-dictionaries/cif_core.dic' dictionary named
'cif_core.dic' version 2.4.1 from 2010-06-29 (49 times).

Automatic conversion script
Id: cif_fix_enum 1527 2010-12-29 10:47:43Z saulius 

The following automatic conversions were performed:

'_geom_bond_publ_flag' value 'N' changed to 'n' according to
/home/saulius/struct/CIF-dictionaries/cif_core.dic dictionary named
'cif_core.dic' version 2.4.1 from 2010-06-29 (24
times).

'_geom_angle_publ_flag' value 'N' changed to 'n' according
to /home/saulius/struct/CIF-dictionaries/cif_core.dic dictionary
named 'cif_core.dic' version 2.4.1 from 2010-06-29 (49 times).

Automatic conversion script
Id: cif_fix_values 1715 2011-07-08 13:25:40Z adriana 
;
_cod_database_code 2104351

loop_
_symmetry_equiv_pos_site_id
_symmetry_equiv_pos_as_xyz
1 'X, Y, Z'
2 '-X, Y, -Z'
3 '-X, -Y, -Z'
4 'X, -Y, Z'
5 'X+1/2, Y+1/2, Z'
6 '-X+1/2, Y+1/2, -Z'
7 '-X+1/2, -Y+1/2, -Z'
8 'X+1/2, -Y+1/2, Z'

loop_
_atom_site_type_symbol
_atom_site_label
_atom_site_fract_x
_atom_site_fract_y
_atom_site_fract_z
_atom_site_adp_type
_atom_site_occupancy
Zn Zn1 0.3463(2) 0.8183(2) 0.20169(19) Biso 0.7
Zn Zn2 0 0.8210(4) 0.5 Biso 0.7
V V1 0.0496(3) 0 0.1870(4) Biso 1
V V2 0.3732(3) 0 0.8855(3) Biso 1
V V3 0.6933(4) 0 0.4888(4) Biso 1
O O1a 0.3838(10) 0 0.6859(10) Biso 1
O O1b 0 0 0 Biso 1
O O2a 0.0017(7) 0.1663(10) 0.7449(7) Biso 1
O O2b 0.2812(8) 0.1537(9) 0.8906(7) Biso 1
O O2c 0.3497(8) 0.1652(9) 0.4243(7) Biso 1
O O3a 0.1349(11) 0 0.5033(11) Biso 1
O O3b 0.4402(13) 0 0.1005(11) Biso 1
O O3c 0.2153(13) 0 0.2048(11) Biso 1
Mn Mn1 0.3463(2) 0.8183(2) 0.20169(19) Biso 0.3
Mn Mn2 0 0.8210(4) 0.5 Biso 0.3

loop_
_atom_site_aniso_label
_atom_site_aniso_U_11
_atom_site_aniso_U_22
_atom_site_aniso_U_33
_atom_site_aniso_U_12
_atom_site_aniso_U_13
_atom_site_aniso_U_23
Zn1 0.00306 0.00306 0.00306 0.000000 0.000000 0.000000
Zn2 0.00306 0.00306 0.00306 0.000000 0.000000 0.000000
V1 0.00013 0.00013 0.00013 0.000000 0.000000 0.000000
V2 0.00013 0.00013 0.00013 0.000000 0.000000 0.000000
V3 0.00013 0.00013 0.00013 0.000000 0.000000 0.000000
O1a 0.00210 0.00210 0.00210 0.000000 0.000000 0.000000
O1b 0.00210 0.00210 0.00210 0.000000 0.000000 0.000000
O2a 0.00210 0.00210 0.00210 0.000000 0.000000 0.000000
O2b 0.00210 0.00210 0.00210 0.000000 0.000000 0.000000
O2c 0.00210 0.00210 0.00210 0.000000 0.000000 0.000000
O3a 0.00210 0.00210 0.00210 0.000000 0.000000 0.000000
O3b 0.00210 0.00210 0.00210 0.000000 0.000000 0.000000
O3c 0.00210 0.00210 0.00210 0.000000 0.000000 0.000000
Mn1 0.00306 0.00306 0.00306 0.000000 0.000000 0.000000
Mn2 0.00306 0.00306 0.00306 0.000000 0.000000 0.000000

loop_
_geom_angle_atom_site_label_1
_geom_angle_atom_site_label_2
_geom_angle_atom_site_label_3
_geom_angle_site_symmetry_1
_geom_angle_site_symmetry_2
_geom_angle_site_symmetry_3
_geom_angle
_geom_angle_publ_flag
O2a Zn1 O2b 6_556 . 6_556 95.4(2) n
O3c Zn1 O2a 1_565 . 6_556 163.3(3) n
O3c Zn1 O2b 1_565 . 6_556 98.0(2) n
O2c Zn1 O3c 4_565 . 1_565 81.3(3) n
O2c Zn1 O2a 4_565 . 6_556 84.3(2) n
O2c Zn1 O2b 4_565 . 6_556 112.7(2) n
O3b Zn1 O2c 1_565 . 4_565 117.0(3) n
O3b Zn1 O3c 1_565 . 1_565 78.6(4) n
O3b Zn1 O2a 1_565 . 6_556 100.7(4) n
O3b Zn1 O2b 1_565 . 6_556 128.9(3) n
O3a Zn2 O3a 2_566 . 1_565 84.7(5) n
O2c Zn2 O3a 5_455 . 2_566 89.9(2) n
O2c Zn2 O3a 5_455 . 1_565 160.6(3) n
O2c Zn2 O2c 6_556 . 5_455 100.9(5) n
O2c Zn2 O3a 6_556 . 2_566 160.6(3) n
O2c Zn2 O3a 6_556 . 1_565 89.9(2) n
O2a Zn2 O2c 3_566 . 6_556 105.3(3) n
O2a Zn2 O2c 3_566 . 5_455 78.3(3) n
O2a Zn2 O3a 3_566 . 2_566 92.5(3) n
O2a Zn2 O3a 3_566 . 1_565 83.4(3) n
O2a Zn2 O2a 4_565 . 3_566 174.6(4) n
O2a Zn2 O2c 4_565 . 6_556 78.3(3) n
O2a Zn2 O2c 4_565 . 5_455 105.3(3) n
O2a Zn2 O3a 4_565 . 2_566 83.4(3) n
O2a Zn2 O3a 4_565 . 1_565 92.5(3) n
O2a V1 O2a 3_556 . 2_556 116.1(6) n
O3c V1 O2a 1_555 . 3_556 109.6(3) n
O3c V1 O2a 1_555 . 2_556 109.6(3) n
O1b V1 O3c 1_555 . 1_555 104.0(4) n
O1b V1 O2a 1_555 . 3_556 108.5(2) n
O1b V1 O2a 1_555 . 2_556 108.5(2) n
O2b V2 O2b 4_555 . 1_555 107.6(6) n
O1a V2 O2b 1_555 . 4_555 98.5(2) n
O1a V2 O2b 1_555 . 1_555 98.5(2) n
O3b V2 O1a 2_656 . 1_555 82.1(4) n
O3b V2 O2b 2_656 . 4_555 125.9(3) n
O3b V2 O2b 2_656 . 1_555 125.9(3) n
O3b V2 O3b 1_556 . 2_656 74.8(6) n
O3b V2 O1a 1_556 . 1_555 156.9(5) n
O3b V2 O2b 1_556 . 4_555 95.1(3) n
O3b V2 O2b 1_556 . 1_555 95.1(3) n
O2c V3 O1a 2_656 . 2_656 109.5(2) n
O2c V3 O2c 3_656 . 2_656 110.4(5) n
O2c V3 O1a 3_656 . 2_656 109.5(2) n
O3a V3 O2c 2_656 . 3_656 108.0(3) n
O3a V3 O2c 2_656 . 2_656 108.0(3) n
O3a V3 O1a 2_656 . 2_656 111.4(5) n
V2 O1a V3 1_555 . 2_656 149.1(6) n
V1 O1b V1 1_555 . 2_555 180.000 n

loop_
_geom_bond_atom_site_label_1
_geom_bond_atom_site_label_2
_geom_bond_site_symmetry_1
_geom_bond_site_symmetry_2
_geom_bond_distance
_geom_bond_publ_flag
Zn1 O2b . 6_556 2.035(8) n
Zn1 O2a . 6_556 2.049(8) n
Zn1 O3c . 1_565 2.068(9) n
Zn1 O2c . 4_565 2.082(7) n
Zn1 O3b . 1_565 2.130(9) n
Zn2 O3a . 1_565 2.073(8) n
Zn2 O3a . 2_566 2.073(8) n
Zn2 O2c . 5_455 2.094(8) n
Zn2 O2c . 6_556 2.094(8) n
Zn2 O2a . 3_566 2.291(7) n
Zn2 O2a . 4_565 2.291(7) n
V1 O2a . 2_556 1.677(8) n
V1 O2a . 3_556 1.677(8) n
V1 O3c . 1_555 1.704(14) n
V1 O1b . 1_555 1.74948 n
V2 O2b . 1_555 1.630(8) n
V2 O2b . 4_555 1.630(8) n
V2 O1a . 1_555 1.887(10) n
V2 O3b . 2_656 1.922(13) n
V2 O3b . 1_556 2.028(10) n
V3 O1a . 2_656 1.710(9) n
V3 O2c . 2_656 1.722(8) n
V3 O2c . 3_656 1.722(8) n
V3 O3a . 2_656 1.774(12) n
